data_1501893
loop_
_publ_author_name
'Martin, Connor L.'
'Nakamura, Seiichi'
'Otte, Ralf'
'Overman, Larry E.'

_publ_section_title
;
 Total synthesis of (+)-condylocarpine, (+)-isocondylocarpine, and
 (+)-tubotaiwine.
;
_journal_issue 1
_journal_name_full 'Organic letters'
_journal_page_first 138
_journal_page_last 141
_journal_paper_doi 10.1021/ol102709s
_journal_volume 13
_journal_year 2011
_chemical_formula_sum 'C18 H18 N2 O3'
_chemical_formula_weight 310.34
_chemical_name_systematic
; 
 ? 
;
_space_group_IT_number 14
_symmetry_cell_setting monoclinic
_symmetry_space_group_name_Hall '-P 2ybc'
_symmetry_space_group_name_H-M 'P 1 21/c 1'
_atom_sites_solution_hydrogens geom
_atom_sites_solution_primary direct
_atom_sites_solution_secondary difmap
_audit_creation_method SHELXTL
_cell_angle_alpha 90.00
_cell_angle_beta 102.8194(5)
_cell_angle_gamma 90.00
_cell_formula_units_Z 4
_cell_length_a 8.3797(4)
_cell_length_b 14.5146(7)
_cell_length_c 12.1909(6)
_cell_measurement_reflns_used 9934
_cell_measurement_temperature 93(2)
_cell_measurement_theta_max 28.62
_cell_measurement_theta_min 2.21
_cell_volume 1445.80(12)
_computing_cell_refinement 'Bruker SAINT'
_computing_data_collection 'Bruker APEX2'
_computing_data_reduction 'Bruker SAINT'
_computing_molecular_graphics 'Bruker SHELXTL'
_computing_publication_material 'Bruker SHELXTL'
_computing_structure_refinement 'SHELXL-97 (Sheldrick, 2008)'
_computing_structure_solution 'SHELXS-97 (Sheldrick, 2008)'
_diffrn_ambient_temperature 93(2)
_diffrn_measured_fraction_theta_full 1.000
_diffrn_measured_fraction_theta_max 0.940
_diffrn_measurement_device_type 'Bruker APEX-II CCD'
_diffrn_measurement_method '\f and \w scans'
_diffrn_radiation_monochromator graphite
_diffrn_radiation_source 'fine-focus sealed tube'
_diffrn_radiation_type MoK\a
_diffrn_radiation_wavelength 0.71073
_diffrn_reflns_av_R_equivalents 0.0143
_diffrn_reflns_av_sigmaI/netI 0.0111
_diffrn_reflns_limit_h_max 11
_diffrn_reflns_limit_h_min -10
_diffrn_reflns_limit_k_max 19
_diffrn_reflns_limit_k_min -19
_diffrn_reflns_limit_l_max 16
_diffrn_reflns_limit_l_min -16
_diffrn_reflns_number 17215
_diffrn_reflns_theta_full 25.50
_diffrn_reflns_theta_max 28.96
_diffrn_reflns_theta_min 2.21
_exptl_absorpt_coefficient_mu 0.098
_exptl_absorpt_correction_T_max 0.9753
_exptl_absorpt_correction_T_min 0.9717
_exptl_absorpt_correction_type numerical
_exptl_absorpt_process_details 'Bruker SADABS'
_exptl_crystal_colour colorless
_exptl_crystal_density_diffrn 1.426
_exptl_crystal_density_meas ?
_exptl_crystal_density_method 'not measured'
_exptl_crystal_description prism
_exptl_crystal_F_000 656
_exptl_crystal_size_max 0.29
_exptl_crystal_size_mid 0.27
_exptl_crystal_size_min 0.26
_refine_diff_density_max 0.601
_refine_diff_density_min -0.637
_refine_diff_density_rms 0.051
_refine_ls_extinction_method none
_refine_ls_goodness_of_fit_ref 1.031
_refine_ls_hydrogen_treatment constr
_refine_ls_matrix_type full
_refine_ls_number_parameters 209
_refine_ls_number_reflns 3606
_refine_ls_number_restraints 0
_refine_ls_restrained_S_all 1.031
_refine_ls_R_factor_all 0.0437
_refine_ls_R_factor_gt 0.0408
_refine_ls_shift/su_max 0.001
_refine_ls_shift/su_mean 0.000
_refine_ls_structure_factor_coef Fsqd
_refine_ls_weighting_details 'calc w=1/[\s^2^(Fo^2^)+(0.0607P)^2^+0.7590P] where P=(Fo^2^+2Fc^2^)/3'
_refine_ls_weighting_scheme calc
_refine_ls_wR_factor_gt 0.1090
_refine_ls_wR_factor_ref 0.1121
_reflns_number_gt 3308
_reflns_number_total 3606
_reflns_threshold_expression >2sigma(I)
_cod_data_source_file ol102709s_si_003.cif
_cod_data_source_block leo234
_cod_depositor_comments
;
The following automatic conversions were performed:

'_symmetry_cell_setting' value 'Monoclinic' changed to 'monoclinic'
according to /home/saulius/struct/CIF-dictionaries/cif_core.dic
dictionary named 'cif_core.dic' version 2.4.1 from 2010-06-29.

Automatic conversion script
Id: cif_fix_values 1715 2011-07-08 13:25:40Z adriana 

The following automatic conversions were performed:

'_exptl_crystal_density_meas' value 'none' was changed to '?' - the
value is perceived as not measured.

Automatic conversion script
Id: cif_fix_values 3008 2015-01-20 13:52:24Z robertas 
;
_cod_original_sg_symbol_H-M P2(1)/c
_cod_database_code 1501893

loop_
_symmetry_equiv_pos_as_xyz
'x, y, z'
'-x, y+1/2, -z+1/2'
'-x, -y, -z'
'x, -y-1/2, z-1/2'

loop_
_atom_site_label
_atom_site_type_symbol
_atom_site_fract_x
_atom_site_fract_y
_atom_site_fract_z
_atom_site_U_iso_or_equiv
_atom_site_adp_type
_atom_site_occupancy
_atom_site_symmetry_multiplicity
_atom_site_calc_flag
_atom_site_refinement_flags
O1 O 0.43742(10) -0.05549(6) 0.68425(7) 0.01967(19) Uani 1 1 d .
O2 O 0.25191(10) -0.14919(6) 0.73600(7) 0.01979(19) Uani 1 1 d .
O3 O 0.26912(10) 0.20716(6) 0.86038(7) 0.01941(19) Uani 1 1 d .
N1 N -0.01845(12) -0.06460(6) 0.78917(8) 0.0152(2) Uani 1 1 d .
H1 H 0.0015 -0.1236 0.7826 0.018 Uiso 1 1 calc R
N4 N -0.01886(12) 0.21179(7) 0.60626(8) 0.0182(2) Uani 1 1 d .
C2 C 0.04674(13) 0.00649(7) 0.73848(9) 0.0144(2) Uani 1 1 d .
C3 C 0.07387(15) 0.16201(8) 0.53345(10) 0.0207(2) Uani 1 1 d .
H3A H 0.0630 0.1962 0.4619 0.025 Uiso 1 1 calc R
H3B H 0.0244 0.1004 0.5153 0.025 Uiso 1 1 calc R
C5 C -0.19281(15) 0.18571(8) 0.56996(10) 0.0203(2) Uani 1 1 d .
H5A H -0.2277 0.1864 0.4869 0.024 Uiso 1 1 calc R
H5B H -0.2628 0.2288 0.6012 0.024 Uiso 1 1 calc R
C6 C -0.20484(14) 0.08751(8) 0.61588(9) 0.0176(2) Uani 1 1 d .
H6A H -0.1799 0.0405 0.5632 0.021 Uiso 1 1 calc R
H6B H -0.3152 0.0756 0.6294 0.021 Uiso 1 1 calc R
C7 C -0.07119(13) 0.08757(7) 0.72974(9) 0.0140(2) Uani 1 1 d .
C8 C -0.15162(13) 0.06670(7) 0.82596(9) 0.0148(2) Uani 1 1 d .
C9 C -0.25050(14) 0.11988(8) 0.87750(10) 0.0176(2) Uani 1 1 d .
H9 H -0.2714 0.1827 0.8575 0.021 Uiso 1 1 calc R
C10 C -0.31912(14) 0.07859(8) 0.96011(10) 0.0196(2) Uani 1 1 d .
H10 H -0.3859 0.1139 0.9978 0.024 Uiso 1 1 calc R
C11 C -0.28992(14) -0.01407(8) 0.98729(10) 0.0192(2) Uani 1 1 d .
H11 H -0.3385 -0.0410 1.0430 0.023 Uiso 1 1 calc R
C12 C -0.19104(14) -0.06841(8) 0.93481(10) 0.0174(2) Uani 1 1 d .
H12 H -0.1711 -0.1315 0.9538 0.021 Uiso 1 1 calc R
C13 C -0.12341(13) -0.02618(7) 0.85401(9) 0.0148(2) Uani 1 1 d .
C14 C 0.25429(15) 0.15038(8) 0.58705(10) 0.0200(2) Uani 1 1 d .
H14A H 0.3088 0.2113 0.5944 0.024 Uiso 1 1 calc R
H14B H 0.3064 0.1112 0.5384 0.024 Uiso 1 1 calc R
C15 C 0.27602(14) 0.10567(7) 0.70403(9) 0.0160(2) Uani 1 1 d .
H15 H 0.3956 0.1007 0.7388 0.019 Uiso 1 1 calc R
C16 C 0.19558(14) 0.01144(7) 0.71058(9) 0.0151(2) Uani 1 1 d .
C20 C 0.19792(14) 0.17065(7) 0.77385(9) 0.0151(2) Uani 1 1 d .
C21 C 0.01684(13) 0.18201(7) 0.72584(9) 0.0149(2) Uani 1 1 d .
H21 H -0.0286 0.2283 0.7715 0.018 Uiso 1 1 calc R
C22 C 0.29356(14) -0.07204(8) 0.71318(9) 0.0158(2) Uani 1 1 d .
C23 C 0.54050(14) -0.13505(8) 0.68390(11) 0.0210(2) Uani 1 1 d .
H23A H 0.5559 -0.1668 0.7564 0.032 Uiso 1 1 calc R
H23B H 0.6470 -0.1154 0.6716 0.032 Uiso 1 1 calc R
H23C H 0.4886 -0.1770 0.6235 0.032 Uiso 1 1 calc R

loop_
_atom_site_aniso_label
_atom_site_aniso_U_11
_atom_site_aniso_U_22
_atom_site_aniso_U_33
_atom_site_aniso_U_23
_atom_site_aniso_U_13
_atom_site_aniso_U_12
O1 0.0180(4) 0.0158(4) 0.0271(4) -0.0010(3) 0.0090(3) 0.0017(3)
O2 0.0223(4) 0.0134(4) 0.0250(4) 0.0009(3) 0.0083(3) 0.0010(3)
O3 0.0214(4) 0.0172(4) 0.0197(4) -0.0020(3) 0.0048(3) -0.0041(3)
N1 0.0176(4) 0.0100(4) 0.0191(5) 0.0000(3) 0.0063(4) -0.0002(3)
N4 0.0228(5) 0.0154(4) 0.0159(4) 0.0026(3) 0.0033(4) -0.0002(4)
C2 0.0180(5) 0.0111(5) 0.0135(5) -0.0014(4) 0.0023(4) -0.0011(4)
C3 0.0282(6) 0.0194(5) 0.0155(5) 0.0015(4) 0.0071(4) -0.0022(4)
C5 0.0230(6) 0.0168(5) 0.0189(5) 0.0027(4) 0.0002(4) 0.0006(4)
C6 0.0192(5) 0.0159(5) 0.0163(5) -0.0001(4) 0.0008(4) -0.0009(4)
C7 0.0154(5) 0.0119(5) 0.0149(5) -0.0003(4) 0.0033(4) 0.0001(4)
C8 0.0152(5) 0.0140(5) 0.0149(5) -0.0001(4) 0.0024(4) -0.0014(4)
C9 0.0180(5) 0.0151(5) 0.0198(5) -0.0016(4) 0.0042(4) 0.0004(4)
C10 0.0188(5) 0.0211(6) 0.0201(5) -0.0032(4) 0.0064(4) -0.0006(4)
C11 0.0178(5) 0.0228(6) 0.0173(5) 0.0006(4) 0.0046(4) -0.0038(4)
C12 0.0177(5) 0.0158(5) 0.0179(5) 0.0011(4) 0.0024(4) -0.0025(4)
C13 0.0140(5) 0.0138(5) 0.0161(5) -0.0014(4) 0.0019(4) -0.0009(4)
C14 0.0267(6) 0.0163(5) 0.0192(5) 0.0009(4) 0.0100(5) -0.0023(4)
C15 0.0181(5) 0.0127(5) 0.0184(5) -0.0006(4) 0.0067(4) -0.0016(4)
C16 0.0181(5) 0.0118(5) 0.0160(5) -0.0004(4) 0.0050(4) 0.0001(4)
C20 0.0191(5) 0.0104(5) 0.0168(5) 0.0023(4) 0.0063(4) -0.0026(4)
C21 0.0190(5) 0.0108(5) 0.0153(5) 0.0004(4) 0.0046(4) -0.0005(4)
C22 0.0175(5) 0.0155(5) 0.0145(5) -0.0018(4) 0.0039(4) 0.0002(4)
C23 0.0169(5) 0.0186(5) 0.0277(6) -0.0037(4) 0.0050(4) 0.0040(4)

loop_
_atom_type_symbol
_atom_type_description
_atom_type_scat_dispersion_real
_atom_type_scat_dispersion_imag
_atom_type_scat_source
C C 0.0033 0.0016 'International Tables Vol C Tables 4.2.6.8 and 6.1.1.4'
H H 0.0000 0.0000 'International Tables Vol C Tables 4.2.6.8 and 6.1.1.4'
N N 0.0061 0.0033 'International Tables Vol C Tables 4.2.6.8 and 6.1.1.4'
O O 0.0106 0.0060 'International Tables Vol C Tables 4.2.6.8 and 6.1.1.4'

loop_
_geom_angle_atom_site_label_1
_geom_angle_atom_site_label_2
_geom_angle_atom_site_label_3
_geom_angle
C22 O1 C23 115.34(9)
C2 N1 C13 108.17(9)
C5 N4 C21 100.96(9)
C5 N4 C3 107.93(9)
C21 N4 C3 115.17(9)
C16 C2 N1 128.80(10)
C16 C2 C7 123.74(10)
N1 C2 C7 107.11(9)
N4 C3 C14 113.51(10)
N4 C5 C6 105.54(9)
C5 C6 C7 103.17(9)
C8 C7 C2 100.67(8)
C8 C7 C21 119.72(9)
C2 C7 C21 112.09(9)
C8 C7 C6 109.37(9)
C2 C7 C6 112.54(9)
C21 C7 C6 102.79(8)
C9 C8 C13 120.91(10)
C9 C8 C7 131.17(10)
C13 C8 C7 107.67(9)
C8 C9 C10 118.12(10)
C11 C10 C9 120.36(11)
C10 C11 C12 121.77(11)
C13 C12 C11 116.99(10)
C12 C13 C8 121.84(10)
C12 C13 N1 128.61(10)
C8 C13 N1 109.54(9)
C3 C14 C15 110.32(9)
C20 C15 C16 106.05(9)
C20 C15 C14 106.33(9)
C16 C15 C14 117.43(9)
C2 C16 C22 119.42(10)
C2 C16 C15 119.72(9)
C22 C16 C15 119.30(10)
O3 C20 C21 123.22(10)
O3 C20 C15 124.83(10)
C21 C20 C15 111.90(9)
N4 C21 C20 112.24(9)
N4 C21 C7 106.95(9)
C20 C21 C7 109.46(8)
O2 C22 O1 122.58(10)
O2 C22 C16 125.26(10)
O1 C22 C16 112.14(9)

loop_
_geom_bond_atom_site_label_1
_geom_bond_atom_site_label_2
_geom_bond_distance
O1 C22 1.3505(13)
O1 C23 1.4428(13)
O2 C22 1.2232(14)
O3 C20 1.2125(14)
N1 C2 1.3766(14)
N1 C13 1.4205(14)
N4 C5 1.4757(15)
N4 C21 1.4859(14)
N4 C3 1.4899(15)
C2 C16 1.3655(15)
C2 C7 1.5252(15)
C3 C14 1.5175(18)
C5 C6 1.5428(16)
C6 C7 1.5783(15)
C7 C8 1.5076(15)
C7 C21 1.5624(15)
C8 C9 1.3814(15)
C8 C13 1.3979(15)
C9 C10 1.4005(16)
C10 C11 1.3938(17)
C11 C12 1.3976(16)
C12 C13 1.3838(15)
C14 C15 1.5404(16)
C15 C20 1.5131(15)
C15 C16 1.5346(15)
C16 C22 1.4601(15)
C20 C21 1.5094(16)

loop_
_geom_torsion_atom_site_label_1
_geom_torsion_atom_site_label_2
_geom_torsion_atom_site_label_3
_geom_torsion_atom_site_label_4
_geom_torsion
C13 N1 C2 C16 149.05(11)
C13 N1 C2 C7 -24.32(11)
C5 N4 C3 C14 -156.69(9)
C21 N4 C3 C14 -44.80(13)
C21 N4 C5 C6 -45.71(11)
C3 N4 C5 C6 75.49(11)
N4 C5 C6 C7 33.10(11)
C16 C2 C7 C8 -147.90(10)
N1 C2 C7 C8 25.89(11)
C16 C2 C7 C21 -19.52(14)
N1 C2 C7 C21 154.27(9)
C16 C2 C7 C6 95.77(12)
N1 C2 C7 C6 -90.44(11)
C5 C6 C7 C8 120.70(10)
C5 C6 C7 C2 -128.30(10)
C5 C6 C7 C21 -7.51(11)
C2 C7 C8 C9 167.55(12)
C21 C7 C8 C9 44.30(17)
C6 C7 C8 C9 -73.79(14)
C2 C7 C8 C13 -18.26(11)
C21 C7 C8 C13 -141.51(10)
C6 C7 C8 C13 100.40(10)
C13 C8 C9 C10 1.19(17)
C7 C8 C9 C10 174.74(11)
C8 C9 C10 C11 -1.16(17)
C9 C10 C11 C12 0.69(18)
C10 C11 C12 C13 -0.21(17)
C11 C12 C13 C8 0.24(16)
C11 C12 C13 N1 179.40(10)
C9 C8 C13 C12 -0.76(17)
C7 C8 C13 C12 -175.66(10)
C9 C8 C13 N1 179.94(10)
C7 C8 C13 N1 5.03(12)
C2 N1 C13 C12 -166.87(11)
C2 N1 C13 C8 12.38(12)
N4 C3 C14 C15 53.16(13)
C3 C14 C15 C20 -60.83(12)
C3 C14 C15 C16 57.63(13)
N1 C2 C16 C22 12.63(17)
C7 C2 C16 C22 -174.99(10)
N1 C2 C16 C15 -153.06(11)
C7 C2 C16 C15 19.32(16)
C20 C15 C16 C2 21.35(14)
C14 C15 C16 C2 -97.26(13)
C20 C15 C16 C22 -144.36(10)
C14 C15 C16 C22 97.03(12)
C16 C15 C20 O3 114.20(12)
C14 C15 C20 O3 -120.09(12)
C16 C15 C20 C21 -63.28(11)
C14 C15 C20 C21 62.43(11)
C5 N4 C21 C20 160.66(9)
C3 N4 C21 C20 44.72(12)
C5 N4 C21 C7 40.61(10)
C3 N4 C21 C7 -75.34(11)
O3 C20 C21 N4 127.57(11)
C15 C20 C21 N4 -54.91(11)
O3 C20 C21 C7 -113.85(11)
C15 C20 C21 C7 63.68(11)
C8 C7 C21 N4 -141.46(10)
C2 C7 C21 N4 101.03(10)
C6 C7 C21 N4 -20.05(11)
C8 C7 C21 C20 96.71(11)
C2 C7 C21 C20 -20.79(12)
C6 C7 C21 C20 -141.88(9)
C23 O1 C22 O2 -1.01(16)
C23 O1 C22 C16 -179.46(9)
C2 C16 C22 O2 2.03(17)
C15 C16 C22 O2 167.78(11)
C2 C16 C22 O1 -179.56(10)
C15 C16 C22 O1 -13.82(14)
